data_4112283
loop_
_publ_author_name
'Brendan F. Abrahams'
'Adrian Hawley'
'Marissa G. Haywood'
'Timothy A. Hudson'
'Richard Robson'
'Damian A. Slizys'

_publ_section_title
;
 Serendipity and Design in the Generation of New Coordination Polymers: An
 Extensive Series of Highly Symmetrical Guanidinium-Templated,
 Carbonate-Based Networks with the Sodalite Topology
;
_journal_name_full 'Journal of the American Chemical Society'
_journal_page_first 2894
_journal_page_last 2904
_journal_paper_doi 10.1021/ja038904i
_journal_volume 126
_journal_year 2004
_chemical_formula_moiety
;
 (Ca 2+)6, (C O3 2-)12 (K 1+)3, (N C4 H12 1+), (C N3 H6 1+)8, (H2 O)3
;
_chemical_formula_sum 'C24 H66 Ca6 K3 N25 O39'
_chemical_formula_weight 1686.80
_chemical_name_systematic
;
 ?
;
_space_group_IT_number 229
_symmetry_cell_setting cubic
_symmetry_space_group_name_Hall '-I 4 2 3'
_symmetry_space_group_name_H-M 'I m -3 m'
_atom_sites_solution_hydrogens geom
_atom_sites_solution_primary direct
_atom_sites_solution_secondary difmap
_audit_creation_method SHELXL-97
_cell_angle_alpha 90.00
_cell_angle_beta 90.00
_cell_angle_gamma 90.00
_cell_formula_units_Z 2
_cell_length_a 14.8173(14)
_cell_length_b 14.8173(14)
_cell_length_c 14.8173(14)
_cell_measurement_reflns_used 2828
_cell_measurement_temperature 293(2)
_cell_measurement_theta_max 24.72
_cell_measurement_theta_min 2.75
_cell_volume 3253.2(5)
_computing_cell_refinement 'Bruker SMART'
_computing_data_collection 'Bruker SMART'
_computing_data_reduction 'Bruker SAINT'
_computing_structure_refinement 'SHELXL-97 (Sheldrick, 1997)'
_computing_structure_solution 'SHELXS-97 (Sheldrick, 1997)'
_diffrn_ambient_temperature 293(2)
_diffrn_measured_fraction_theta_full 1.000
_diffrn_measured_fraction_theta_max 1.000
_diffrn_measurement_device_type 'Bruker CCD area detector'
_diffrn_measurement_method 'phi and omega scans'
_diffrn_radiation_monochromator graphite
_diffrn_radiation_source 'fine-focus sealed tube'
_diffrn_radiation_type MoK\a
_diffrn_radiation_wavelength 0.71073
_diffrn_reflns_av_R_equivalents 0.0333
_diffrn_reflns_av_sigmaI/netI 0.0122
_diffrn_reflns_limit_h_max 17
_diffrn_reflns_limit_h_min -17
_diffrn_reflns_limit_k_max 17
_diffrn_reflns_limit_k_min -17
_diffrn_reflns_limit_l_max 17
_diffrn_reflns_limit_l_min -13
_diffrn_reflns_number 8563
_diffrn_reflns_theta_full 24.98
_diffrn_reflns_theta_max 24.98
_diffrn_reflns_theta_min 1.94
_diffrn_standards_decay_% 1
_exptl_absorpt_coefficient_mu 0.797
_exptl_absorpt_correction_T_max 1.000
_exptl_absorpt_correction_T_min 0.888
_exptl_absorpt_correction_type multi-scan
_exptl_absorpt_process_details
;
 Sheldrick, G. M. SADABS
;
_exptl_crystal_colour colourless
_exptl_crystal_density_diffrn 1.722
_exptl_crystal_description cube
_exptl_crystal_F_000 1748
_exptl_crystal_size_max 0.15
_exptl_crystal_size_mid 0.15
_exptl_crystal_size_min 0.15
_refine_diff_density_max 0.566
_refine_diff_density_min -0.694
_refine_diff_density_rms 0.094
_refine_ls_extinction_method none
_refine_ls_goodness_of_fit_ref 1.176
_refine_ls_hydrogen_treatment mixed
_refine_ls_matrix_type full
_refine_ls_number_parameters 41
_refine_ls_number_reflns 321
_refine_ls_number_restraints 1
_refine_ls_restrained_S_all 1.174
_refine_ls_R_factor_all 0.0555
_refine_ls_R_factor_gt 0.0544
_refine_ls_shift/su_max 0.000
_refine_ls_shift/su_mean 0.000
_refine_ls_structure_factor_coef Fsqd
_refine_ls_weighting_details 'calc w=1/[\s^2^(Fo^2^)+(0.0880P)^2^+17.9940P] where P=(Fo^2^+2Fc^2^)/3'
_refine_ls_weighting_scheme calc
_refine_ls_wR_factor_gt 0.1734
_refine_ls_wR_factor_ref 0.1745
_reflns_number_gt 314
_reflns_number_total 321
_reflns_threshold_expression >2sigma(I)
_cod_data_source_file ja038904isi20031009_123034.cif
_cod_data_source_block ca1086ra
_cod_database_code 4112283

loop_
_symmetry_equiv_pos_as_xyz
'x, y, z'
'-x, -y, z'
'-x, y, -z'
'x, -y, -z'
'z, x, y'
'z, -x, -y'
'-z, -x, y'
'-z, x, -y'
'y, z, x'
'-y, z, -x'
'y, -z, -x'
'-y, -z, x'
'y, x, -z'
'-y, -x, -z'
'y, -x, z'
'-y, x, z'
'x, z, -y'
'-x, z, y'
'-x, -z, -y'
'x, -z, y'
'z, y, -x'
'z, -y, x'
'-z, y, x'
'-z, -y, -x'
'x+1/2, y+1/2, z+1/2'
'-x+1/2, -y+1/2, z+1/2'
'-x+1/2, y+1/2, -z+1/2'
'x+1/2, -y+1/2, -z+1/2'
'z+1/2, x+1/2, y+1/2'
'z+1/2, -x+1/2, -y+1/2'
'-z+1/2, -x+1/2, y+1/2'
'-z+1/2, x+1/2, -y+1/2'
'y+1/2, z+1/2, x+1/2'
'-y+1/2, z+1/2, -x+1/2'
'y+1/2, -z+1/2, -x+1/2'
'-y+1/2, -z+1/2, x+1/2'
'y+1/2, x+1/2, -z+1/2'
'-y+1/2, -x+1/2, -z+1/2'
'y+1/2, -x+1/2, z+1/2'
'-y+1/2, x+1/2, z+1/2'
'x+1/2, z+1/2, -y+1/2'
'-x+1/2, z+1/2, y+1/2'
'-x+1/2, -z+1/2, -y+1/2'
'x+1/2, -z+1/2, y+1/2'
'z+1/2, y+1/2, -x+1/2'
'z+1/2, -y+1/2, x+1/2'
'-z+1/2, y+1/2, x+1/2'
'-z+1/2, -y+1/2, -x+1/2'
'-x, -y, -z'
'x, y, -z'
'x, -y, z'
'-x, y, z'
'-z, -x, -y'
'-z, x, y'
'z, x, -y'
'z, -x, y'
'-y, -z, -x'
'y, -z, x'
'-y, z, x'
'y, z, -x'
'-y, -x, z'
'y, x, z'
'-y, x, -z'
'y, -x, -z'
'-x, -z, y'
'x, -z, -y'
'x, z, y'
'-x, z, -y'
'-z, -y, x'
'-z, y, -x'
'z, -y, -x'
'z, y, x'
'-x+1/2, -y+1/2, -z+1/2'
'x+1/2, y+1/2, -z+1/2'
'x+1/2, -y+1/2, z+1/2'
'-x+1/2, y+1/2, z+1/2'
'-z+1/2, -x+1/2, -y+1/2'
'-z+1/2, x+1/2, y+1/2'
'z+1/2, x+1/2, -y+1/2'
'z+1/2, -x+1/2, y+1/2'
'-y+1/2, -z+1/2, -x+1/2'
'y+1/2, -z+1/2, x+1/2'
'-y+1/2, z+1/2, x+1/2'
'y+1/2, z+1/2, -x+1/2'
'-y+1/2, -x+1/2, z+1/2'
'y+1/2, x+1/2, z+1/2'
'-y+1/2, x+1/2, -z+1/2'
'y+1/2, -x+1/2, -z+1/2'
'-x+1/2, -z+1/2, y+1/2'
'x+1/2, -z+1/2, -y+1/2'
'x+1/2, z+1/2, y+1/2'
'-x+1/2, z+1/2, -y+1/2'
'-z+1/2, -y+1/2, x+1/2'
'-z+1/2, y+1/2, -x+1/2'
'z+1/2, -y+1/2, -x+1/2'
'z+1/2, y+1/2, x+1/2'

loop_
_atom_site_label
_atom_site_type_symbol
_atom_site_fract_x
_atom_site_fract_y
_atom_site_fract_z
_atom_site_U_iso_or_equiv
_atom_site_adp_type
_atom_site_occupancy
_atom_site_symmetry_multiplicity
_atom_site_calc_flag
_atom_site_refinement_flags
N3 N 0.0000 0.0000 0.0000 0.076(10) Uani 1 48 d S
O3 O 0.0000 0.0000 0.361(3) 0.19(2) Uiso 0.50 8 d SP
C3 C 0.0000 0.114(11) 0.0000 0.08(4) Uiso 0.17 8 d SP
C4 C 0.0000 0.093(5) 0.037(6) 0.10(4) Uiso 0.13 2 d SP
Ca1 Ca 0.2500 0.0000 0.5000 0.0339(8) Uani 1 8 d S
O1 O 0.0000 -0.2356(3) 0.3422(2) 0.0372(11) Uani 1 2 d S
C1 C 0.0000 -0.3190(3) 0.3190(3) 0.0345(17) Uani 1 4 d S
O2 O 0.1197(2) 0.1197(2) 0.5000 0.0441(15) Uani 1 4 d S
K1 K 0.0000 0.0000 0.4375(6) 0.073(2) Uani 0.50 8 d SP
C2 C 0.1802(4) -0.1802(4) 0.1802(4) 0.045(2) Uani 1 6 d S
N1 N 0.1425(3) -0.1425(3) 0.2520(4) 0.0510(14) Uani 1 2 d SD
H1 H 0.0923(16) -0.162(2) 0.274(3) 0.037(12) Uiso 1 1 d D

loop_
_atom_site_aniso_label
_atom_site_aniso_U_11
_atom_site_aniso_U_22
_atom_site_aniso_U_33
_atom_site_aniso_U_23
_atom_site_aniso_U_13
_atom_site_aniso_U_12
N3 0.076(10) 0.076(10) 0.076(10) 0.000 0.000 0.000
Ca1 0.0387(13) 0.0315(9) 0.0315(9) 0.000 0.000 0.000
O1 0.042(2) 0.035(2) 0.035(2) -0.0021(15) 0.000 0.000
C1 0.026(4) 0.039(3) 0.039(3) 0.009(3) 0.000 0.000
O2 0.041(2) 0.041(2) 0.051(4) 0.000 0.000 -0.008(3)
K1 0.043(2) 0.043(2) 0.131(7) 0.000 0.000 0.000
C2 0.045(2) 0.045(2) 0.045(2) 0.000(3) 0.000(3) 0.000(3)
N1 0.0512(19) 0.0512(19) 0.051(3) -0.0190(19) 0.0190(19) -0.015(3)

loop_
_atom_type_symbol
_atom_type_description
_atom_type_scat_dispersion_real
_atom_type_scat_dispersion_imag
_atom_type_scat_source
C C 0.0033 0.0016 'International Tables Vol C Tables 4.2.6.8 and 6.1.1.4'
H H 0.0000 0.0000 'International Tables Vol C Tables 4.2.6.8 and 6.1.1.4'
N N 0.0061 0.0033 'International Tables Vol C Tables 4.2.6.8 and 6.1.1.4'
O O 0.0106 0.0060 'International Tables Vol C Tables 4.2.6.8 and 6.1.1.4'
Ca Ca 0.2262 0.3064 'International Tables Vol C Tables 4.2.6.8 and 6.1.1.4'
K K 0.2009 0.2494 'International Tables Vol C Tables 4.2.6.8 and 6.1.1.4'

loop_
_geom_angle_atom_site_label_1
_geom_angle_atom_site_label_2
_geom_angle_atom_site_label_3
_geom_angle
_geom_angle_site_symmetry_1
_geom_angle_site_symmetry_3
C4 N3 C4 180(7) 66 18
C4 N3 C4 134(7) 66 .
C4 N3 C4 46(7) 18 .
C4 N3 C4 30(5) 66 53
C4 N3 C4 150(5) 18 53
C4 N3 C4 110(3) . 53
C4 N3 C4 150(5) 66 5
C4 N3 C4 30(5) 18 5
C4 N3 C4 70(3) . 5
C4 N3 C4 180(7) 53 5
C4 N3 C4 70(3) 66 69
C4 N3 C4 110(3) 18 69
C4 N3 C4 150(5) . 69
C4 N3 C4 82(2) 53 69
C4 N3 C4 98(2) 5 69
C4 N3 C4 110(3) 66 21
C4 N3 C4 70(3) 18 21
C4 N3 C4 30(5) . 21
C4 N3 C4 98(2) 53 21
C4 N3 C4 82(2) 5 21
C4 N3 C4 180(7) 69 21
C4 N3 C4 110(3) 66 62
C4 N3 C4 70(3) 18 62
C4 N3 C4 82(2) . 62
C4 N3 C4 134(7) 53 62
C4 N3 C4 46(7) 5 62
C4 N3 C4 110(3) 69 62
C4 N3 C4 70(3) 21 62
C4 N3 C4 46(7) 66 49
C4 N3 C4 134(7) 18 49
C4 N3 C4 180(7) . 49
C4 N3 C4 70(3) 53 49
C4 N3 C4 110(3) 5 49
C4 N3 C4 30(5) 69 49
C4 N3 C4 150(5) 21 49
C4 N3 C4 98(2) 62 49
C4 N3 C4 70(3) 66 14
C4 N3 C4 110(3) 18 14
C4 N3 C4 98(2) . 14
C4 N3 C4 46(7) 53 14
C4 N3 C4 134(7) 5 14
C4 N3 C4 70(3) 69 14
C4 N3 C4 110(3) 21 14
C4 N3 C4 180(7) 62 14
C4 N3 C4 82(2) 49 14
C4 N3 C4 82(2) 66 57
C4 N3 C4 98(2) 18 57
C4 N3 C4 110(3) . 57
C4 N3 C4 70(3) 53 57
C4 N3 C4 110(3) 5 57
C4 N3 C4 46(7) 69 57
C4 N3 C4 134(7) 21 57
C4 N3 C4 150(5) 62 57
C4 N3 C4 70(3) 49 57
C4 N3 C4 30(5) 14 57
C4 N3 C4 98(2) 66 9
C4 N3 C4 82(2) 18 9
C4 N3 C4 70(3) . 9
C4 N3 C4 110(3) 53 9
C4 N3 C4 70(3) 5 9
C4 N3 C4 134(7) 69 9
C4 N3 C4 46(7) 21 9
C4 N3 C4 30(5) 62 9
C4 N3 C4 110(3) 49 9
C4 N3 C4 150(5) 14 9
C4 N3 C4 180(7) 57 9
O1 Ca1 O1 90.473(17) 61 82
O1 Ca1 O1 169.57(18) 61 14_556
O1 Ca1 O1 90.473(17) 82 14_556
O1 Ca1 O1 90.473(17) 61 33_545
O1 Ca1 O1 169.57(18) 82 33_545
O1 Ca1 O1 90.473(17) 14_556 33_545
O1 Ca1 O2 137.80(14) 61 83_545
O1 Ca1 O2 86.16(7) 82 83_545
O1 Ca1 O2 52.63(15) 14_556 83_545
O1 Ca1 O2 86.16(7) 33_545 83_545
O1 Ca1 O2 86.16(7) 61 51
O1 Ca1 O2 137.80(14) 82 51
O1 Ca1 O2 86.16(7) 14_556 51
O1 Ca1 O2 52.63(15) 33_545 51
O2 Ca1 O2 122.83(14) 83_545 51
O1 Ca1 O2 86.16(7) 61 .
O1 Ca1 O2 52.63(15) 82 .
O1 Ca1 O2 86.16(7) 14_556 .
O1 Ca1 O2 137.80(14) 33_545 .
O2 Ca1 O2 122.83(14) 83_545 .
O2 Ca1 O2 85.2(2) 51 .
O1 Ca1 O2 52.63(15) 61 81
O1 Ca1 O2 86.16(7) 82 81
O1 Ca1 O2 137.80(14) 14_556 81
O1 Ca1 O2 86.16(7) 33_545 81
O2 Ca1 O2 85.2(2) 83_545 81
O2 Ca1 O2 122.83(14) 51 81
O2 Ca1 O2 122.83(14) . 81
C1 O1 Ca1 100.3(4) . 29_445
O1 C1 O1 121.0(7) . 66
O1 C1 O2 119.5(3) . 79_445
O1 C1 O2 119.5(3) 66 79_445
C1 O2 Ca1 87.58(11) 82 .
C1 O2 Ca1 87.58(11) 82 77
Ca1 O2 Ca1 175.2(2) . 77
C1 O2 K1 159.7(2) 82 .
Ca1 O2 K1 92.27(11) . .
Ca1 O2 K1 92.27(11) 77 .
C1 O2 K1 159.7(2) 82 49_556
Ca1 O2 K1 92.27(11) . 49_556
Ca1 O2 K1 92.27(11) 77 49_556
K1 O2 K1 40.5(4) . 49_556
O3 K1 O2 110.3(2) . .
O3 K1 O2 110.3(2) . 51
O2 K1 O2 83.11(13) . 51
O3 K1 O2 110.3(2) . 3_556
O2 K1 O2 83.11(13) . 3_556
O2 K1 O2 139.5(4) 51 3_556
O3 K1 O2 110.3(2) . 49_556
O2 K1 O2 139.5(4) . 49_556
O2 K1 O2 83.11(13) 51 49_556
O2 K1 O2 83.11(13) 3_556 49_556
O3 K1 O3 180.000(3) . 49_556
O2 K1 O3 69.7(2) . 49_556
O2 K1 O3 69.7(2) 51 49_556
O2 K1 O3 69.7(2) 3_556 49_556
O2 K1 O3 69.7(2) 49_556 49_556
N1 C2 N1 119.95(4) 6 12
N1 C2 N1 119.95(4) 6 .
N1 C2 N1 119.95(4) 12 .

loop_
_geom_bond_atom_site_label_1
_geom_bond_atom_site_label_2
_geom_bond_distance
_geom_bond_site_symmetry_2
N3 C4 1.48(7) 66
N3 C4 1.48(7) 18
N3 C4 1.48(7) .
N3 C4 1.48(7) 53
N3 C4 1.48(7) 5
N3 C4 1.48(7) 69
N3 C4 1.48(7) 21
N3 C4 1.48(7) 62
N3 C4 1.48(7) 49
N3 C4 1.48(7) 14
N3 C4 1.48(7) 57
N3 C4 1.48(7) 9
O3 K1 2.99(5) 49_556
Ca1 O1 2.348(4) 61
Ca1 O1 2.348(4) 82
Ca1 O1 2.348(4) 14_556
Ca1 O1 2.348(4) 33_545
Ca1 O2 2.6217(3) 83_545
Ca1 O2 2.6217(3) 51
Ca1 O2 2.6217(3) .
Ca1 O2 2.6217(3) 81
O1 C1 1.283(5) .
O1 Ca1 2.348(4) 29_445
C1 O1 1.283(5) 66
C1 O2 1.284(9) 79_445
O2 C1 1.284(9) 82
O2 Ca1 2.6217(3) 77
O2 K1 2.674(6) .
O2 K1 2.674(6) 49_556
K1 O2 2.674(6) 51
K1 O2 2.674(6) 3_556
K1 O2 2.674(6) 49_556
K1 O3 2.99(5) 49_556
C2 N1 1.325(5) 6
C2 N1 1.325(5) 12
C2 N1 1.325(5) .
